data_7064269
loop_
_publ_author_name
'Sarkar, Sresha'
'Sultana, Shabnam'
'Jover, Jes\'us'
'Chowdhury, Nilkanta'
'Bagchi, Angshuman'
'Das, Chandan'
'Goswami, Swapnadeep'
'Chattopadhyay, Dipankar'
'Roy, Raj Kumar'
'Saha, Supriyo'
'Zangrando, Ennio'
'Sanyal, Ria'

_publ_section_title
;
 Supramolecular networks of picrate derivatives with tunable
 hydrogen-bonding densities for selective bacterial killing
;
_journal_issue 7
_journal_name_full 'New Journal of Chemistry'
_journal_page_first 2994
_journal_page_last 3018
_journal_paper_doi 10.1039/D5NJ04072H
_journal_volume 50
_journal_year 2026
_chemical_formula_moiety 'C6 H2 N3 O7, C7 H10 N O'
_chemical_formula_sum 'C13 H12 N4 O8'
_chemical_formula_weight 352.27
_chemical_melting_point 240
_space_group_crystal_system monoclinic
_space_group_IT_number 14
_space_group_name_Hall '-P 2yn'
_space_group_name_H-M_alt 'P 1 21/n 1'
_atom_sites_solution_hydrogens geom
_audit_creation_method SHELXL-2019/2
_audit_update_record
;
2025-04-01 deposited with the CCDC.	2026-01-11 downloaded from the CCDC.
;
_cell_angle_alpha 90
_cell_angle_beta 96.198(6)
_cell_angle_gamma 90
_cell_formula_units_Z 4
_cell_length_a 17.3160(11)
_cell_length_b 4.0020(4)
_cell_length_c 21.9731(13)
_cell_measurement_reflns_used 4698
_cell_measurement_temperature 150(2)
_cell_measurement_theta_max 23.69
_cell_measurement_theta_min 2.98
_cell_volume 1513.8(2)
_computing_cell_refinement 'SAINT (Bruker, 2020)'
_computing_data_collection 'APEX4 2021.4-0'
_computing_data_reduction 'SAINT (Bruker, 2020)'
_computing_structure_refinement 'SHELXL-2019/2 (Sheldrick, 2019)'
_computing_structure_solution 'SHELXT (Sheldrick, 2015b)'
_diffrn_ambient_temperature 150(2)
_diffrn_measured_fraction_theta_full 0.956
_diffrn_measured_fraction_theta_max 0.956
_diffrn_measurement_device_type 'Bruker D8 QUEST'
_diffrn_measurement_method 'omega and phi scans'
_diffrn_radiation_type MoK\a
_diffrn_radiation_wavelength 0.71073
_diffrn_reflns_av_R_equivalents 0.1001
_diffrn_reflns_av_unetI/netI 0.0855
_diffrn_reflns_Laue_measured_fraction_full 0.956
_diffrn_reflns_Laue_measured_fraction_max 0.956
_diffrn_reflns_limit_h_max 20
_diffrn_reflns_limit_h_min -20
_diffrn_reflns_limit_k_max 4
_diffrn_reflns_limit_k_min -4
_diffrn_reflns_limit_l_max 23
_diffrn_reflns_limit_l_min -25
_diffrn_reflns_number 7546
_diffrn_reflns_point_group_measured_fraction_full 0.956
_diffrn_reflns_point_group_measured_fraction_max 0.956
_diffrn_reflns_theta_full 24.696
_diffrn_reflns_theta_max 24.696
_diffrn_reflns_theta_min 2.850
_diffrn_source 'sealed X-ray tube'
_diffrn_standards_decay_% 0
_diffrn_standards_interval_count 0
_diffrn_standards_interval_time 0
_diffrn_standards_number 0
_exptl_absorpt_coefficient_mu 0.131
_exptl_absorpt_correction_type none
_exptl_crystal_colour 'Deep brown'
_exptl_crystal_density_diffrn 1.546
_exptl_crystal_description block
_exptl_crystal_F_000 728
_exptl_crystal_recrystallization_method 'Re-crystallisation from solvent: methanol'
_exptl_crystal_size_max 0.300
_exptl_crystal_size_mid 0.260
_exptl_crystal_size_min 0.220
_refine_diff_density_max 0.338
_refine_diff_density_min -0.374
_refine_diff_density_rms 0.088
_refine_ls_extinction_coef 0.036(8)
_refine_ls_extinction_expression Fc^*^=kFc[1+0.001xFc^2^\l^3^/sin(2\q)]^-1/4^
_refine_ls_extinction_method 'SHELXL-2019/2 (Sheldrick 2019)'
_refine_ls_goodness_of_fit_ref 1.011
_refine_ls_hydrogen_treatment constr
_refine_ls_matrix_type full
_refine_ls_number_parameters 229
_refine_ls_number_reflns 2477
_refine_ls_number_restraints 0
_refine_ls_restrained_S_all 1.011
_refine_ls_R_factor_all 0.1016
_refine_ls_R_factor_gt 0.0786
_refine_ls_shift/su_max 0.000
_refine_ls_shift/su_mean 0.000
_refine_ls_structure_factor_coef Fsqd
_refine_ls_weighting_details 'w=1/[\s^2^(Fo^2^)+(0.1424P)^2^] where P=(Fo^2^+2Fc^2^)/3'
_refine_ls_weighting_scheme calc
_refine_ls_wR_factor_gt 0.2014
_refine_ls_wR_factor_ref 0.2387
_reflns_Friedel_coverage 0.000
_reflns_number_gt 1716
_reflns_number_total 2477
_reflns_threshold_expression 'I > 2\s(I)'
_cod_data_source_file d5nj04072h2.cif
_cod_data_source_block shelx_CCDC1
_cod_original_sg_symbol_H-M 'P 21/n'
_cod_database_code 7064269
_shelx_shelxl_version_number 2019/2
_shelx_space_group_comment
;
The symmetry employed for this shelxl refinement is uniquely defined
by the following loop, which should always be used as a source of
symmetry information in preference to the above space-group names.
They are only intended as comments.
;

loop_
_space_group_symop_operation_xyz
'x, y, z'
'-x+1/2, y+1/2, -z+1/2'
'-x, -y, -z'
'x-1/2, -y-1/2, z-1/2'

loop_
_atom_site_label
_atom_site_type_symbol
_atom_site_fract_x
_atom_site_fract_y
_atom_site_fract_z
_atom_site_U_iso_or_equiv
_atom_site_adp_type
_atom_site_occupancy
_atom_site_site_symmetry_order
_atom_site_calc_flag
_atom_site_refinement_flags_posn
_atom_site_refinement_flags_adp
_atom_site_refinement_flags_occupancy
_atom_site_disorder_assembly
_atom_site_disorder_group
O1 O 0.54991(14) 0.3646(6) 0.39179(10) 0.0373(7) Uani 1 1 d . . . . .
O2 O 0.61614(17) -0.0074(8) 0.31143(12) 0.0600(9) Uani 1 1 d . . . . .
O3 O 0.5957(2) 0.1478(12) 0.21915(13) 0.0985(16) Uani 1 1 d . . . . .
O4 O 0.34794(18) 0.5400(9) 0.14173(12) 0.0702(11) Uani 1 1 d . . . . .
O5 O 0.27827(16) 0.8219(9) 0.19889(12) 0.0612(9) Uani 1 1 d . . . . .
O6 O 0.3621(2) 0.9384(11) 0.41132(14) 0.0906(14) Uani 1 1 d . . . . .
O7 O 0.4467(2) 0.6485(14) 0.45537(13) 0.124(2) Uani 1 1 d . . . . .
N1 N 0.57897(17) 0.1477(8) 0.27127(13) 0.0402(8) Uani 1 1 d . . . . .
N2 N 0.33532(18) 0.6518(9) 0.19122(14) 0.0450(9) Uani 1 1 d . . . . .
N3 N 0.41275(16) 0.7411(8) 0.40955(12) 0.0360(8) Uani 1 1 d . . . . .
C1 C 0.50134(17) 0.4294(8) 0.34668(14) 0.0269(8) Uani 1 1 d . . . . .
C2 C 0.51005(18) 0.3315(9) 0.28422(14) 0.0297(8) Uani 1 1 d . . . . .
C3 C 0.45786(19) 0.4052(9) 0.23493(14) 0.0319(8) Uani 1 1 d . . . . .
H3 H 0.467188 0.336525 0.194987 0.038 Uiso 1 1 calc R U . . .
C4 C 0.39121(19) 0.5812(9) 0.24390(14) 0.0333(8) Uani 1 1 d . . . . .
C5 C 0.37778(18) 0.6905(9) 0.30132(14) 0.0309(8) Uani 1 1 d . . . . .
H5 H 0.332272 0.814168 0.306975 0.037 Uiso 1 1 calc R U . . .
C6 C 0.43151(18) 0.6172(8) 0.35029(13) 0.0275(8) Uani 1 1 d . . . . .
O8 O 0.92897(14) 0.2400(8) 0.46962(11) 0.0475(8) Uani 1 1 d . . . . .
N4 N 0.63732(16) 0.8513(7) 0.45272(12) 0.0344(8) Uani 1 1 d . . . . .
H4A H 0.634151 1.014932 0.423812 0.041 Uiso 1 1 calc R U . . .
H4B H 0.630607 0.941969 0.489763 0.041 Uiso 1 1 calc R U . . .
H4C H 0.599696 0.696077 0.442617 0.041 Uiso 1 1 calc R U . . .
C7 C 0.71433(18) 0.6904(9) 0.45593(14) 0.0309(8) Uani 1 1 d . . . . .
C8 C 0.7553(2) 0.6314(10) 0.51213(16) 0.0397(9) Uani 1 1 d . . . . .
H8 H 0.734638 0.696376 0.548663 0.048 Uiso 1 1 calc R U . . .
C9 C 0.8264(2) 0.4777(10) 0.51476(15) 0.0404(10) Uani 1 1 d . . . . .
H9 H 0.854669 0.433312 0.553411 0.049 Uiso 1 1 calc R U . . .
C10 C 0.85753(19) 0.3860(9) 0.46137(15) 0.0341(9) Uani 1 1 d . . . . .
C11 C 0.8161(2) 0.4439(9) 0.40555(16) 0.0384(9) Uani 1 1 d . . . . .
H11 H 0.836914 0.380195 0.369012 0.046 Uiso 1 1 calc R U . . .
C12 C 0.7429(2) 0.5970(9) 0.40246(15) 0.0370(9) Uani 1 1 d . . . . .
H12 H 0.713571 0.635623 0.364027 0.044 Uiso 1 1 calc R U . . .
C13 C 0.9659(2) 0.1577(12) 0.41710(18) 0.0512(11) Uani 1 1 d . . . . .
H13A H 0.933212 0.001701 0.391403 0.077 Uiso 1 1 calc R U . . .
H13B H 1.016276 0.053139 0.429803 0.077 Uiso 1 1 calc R U . . .
H13C H 0.973862 0.361280 0.393783 0.077 Uiso 1 1 calc R U . . .

loop_
_atom_site_aniso_label
_atom_site_aniso_U_11
_atom_site_aniso_U_22
_atom_site_aniso_U_33
_atom_site_aniso_U_23
_atom_site_aniso_U_13
_atom_site_aniso_U_12
O1 0.0437(14) 0.0388(16) 0.0272(13) -0.0012(10) -0.0051(11) 0.0096(11)
O2 0.0621(18) 0.075(2) 0.0420(16) 0.0074(14) 0.0042(14) 0.0366(17)
O3 0.095(3) 0.169(4) 0.0346(16) 0.0099(19) 0.0218(16) 0.082(3)
O4 0.072(2) 0.104(3) 0.0301(15) -0.0084(15) -0.0132(14) 0.0233(19)
O5 0.0504(17) 0.078(2) 0.0519(17) 0.0036(15) -0.0102(14) 0.0218(16)
O6 0.091(3) 0.129(4) 0.0518(19) -0.0166(19) 0.0089(17) 0.071(3)
O7 0.140(4) 0.206(5) 0.0225(16) -0.007(2) -0.0036(18) 0.122(4)
N1 0.0450(17) 0.044(2) 0.0317(16) -0.0014(13) 0.0064(13) 0.0117(15)
N2 0.0423(18) 0.053(2) 0.0376(18) 0.0059(15) -0.0055(14) 0.0040(16)
N3 0.0405(16) 0.0399(19) 0.0285(16) -0.0013(13) 0.0081(13) 0.0023(14)
C1 0.0283(16) 0.0244(19) 0.0281(17) 0.0025(12) 0.0038(14) -0.0024(13)
C2 0.0289(16) 0.0320(19) 0.0284(17) 0.0014(14) 0.0037(13) 0.0019(14)
C3 0.0370(18) 0.033(2) 0.0257(17) -0.0003(13) 0.0039(14) -0.0015(14)
C4 0.0317(17) 0.037(2) 0.0304(18) 0.0040(14) -0.0016(14) -0.0022(14)
C5 0.0268(16) 0.032(2) 0.0346(18) 0.0030(14) 0.0060(13) -0.0022(14)
C6 0.0311(16) 0.0291(19) 0.0228(16) 0.0014(13) 0.0044(13) -0.0017(13)
O8 0.0354(13) 0.063(2) 0.0441(15) 0.0006(12) 0.0038(11) 0.0129(12)
N4 0.0403(16) 0.0324(17) 0.0292(15) -0.0033(12) -0.0022(12) 0.0072(13)
C7 0.0312(17) 0.0276(19) 0.0338(17) 0.0003(14) 0.0034(14) 0.0024(14)
C8 0.044(2) 0.046(2) 0.0289(18) -0.0048(15) 0.0033(15) 0.0067(17)
C9 0.0383(19) 0.052(3) 0.0296(18) 0.0004(15) -0.0019(15) 0.0112(17)
C10 0.0317(17) 0.032(2) 0.0384(19) 0.0016(15) 0.0030(14) 0.0044(14)
C11 0.045(2) 0.040(2) 0.0303(18) 0.0009(15) 0.0092(16) 0.0046(16)
C12 0.0374(18) 0.042(2) 0.0301(18) 0.0018(15) -0.0026(14) 0.0051(16)
C13 0.045(2) 0.057(3) 0.054(2) 0.0046(19) 0.0163(18) 0.0149(19)

loop_
_atom_type_symbol
_atom_type_description
_atom_type_scat_dispersion_real
_atom_type_scat_dispersion_imag
_atom_type_scat_source
C C 0.0033 0.0016 'International Tables Vol C Tables 4.2.6.8 and 6.1.1.4'
H H 0.0000 0.0000 'International Tables Vol C Tables 4.2.6.8 and 6.1.1.4'
N N 0.0061 0.0033 'International Tables Vol C Tables 4.2.6.8 and 6.1.1.4'
O O 0.0106 0.0060 'International Tables Vol C Tables 4.2.6.8 and 6.1.1.4'

loop_
_geom_angle_atom_site_label_1
_geom_angle_atom_site_label_2
_geom_angle_atom_site_label_3
_geom_angle
_geom_angle_site_symmetry_1
_geom_angle_site_symmetry_3
_geom_angle_publ_flag
O2 N1 O3 121.9(3) . . ?
O2 N1 C2 120.1(3) . . ?
O3 N1 C2 118.0(3) . . ?
O4 N2 O5 123.5(3) . . ?
O4 N2 C4 118.1(3) . . ?
O5 N2 C4 118.4(3) . . ?
O7 N3 O6 119.2(3) . . ?
O7 N3 C6 121.3(3) . . ?
O6 N3 C6 119.5(3) . . ?
O1 C1 C6 124.2(3) . . ?
O1 C1 C2 124.2(3) . . ?
C6 C1 C2 111.6(3) . . ?
C3 C2 C1 124.4(3) . . ?
C3 C2 N1 116.1(3) . . ?
C1 C2 N1 119.5(3) . . ?
C2 C3 C4 119.2(3) . . ?
C2 C3 H3 120.4 . . ?
C4 C3 H3 120.4 . . ?
C5 C4 C3 121.2(3) . . ?
C5 C4 N2 120.2(3) . . ?
C3 C4 N2 118.6(3) . . ?
C6 C5 C4 118.8(3) . . ?
C6 C5 H5 120.6 . . ?
C4 C5 H5 120.6 . . ?
C5 C6 C1 124.9(3) . . ?
C5 C6 N3 115.3(3) . . ?
C1 C6 N3 119.8(3) . . ?
C10 O8 C13 118.3(3) . . ?
C7 N4 H4A 109.5 . . ?
C7 N4 H4B 109.5 . . ?
H4A N4 H4B 109.5 . . ?
C7 N4 H4C 109.5 . . ?
H4A N4 H4C 109.5 . . ?
H4B N4 H4C 109.5 . . ?
C12 C7 C8 121.4(3) . . ?
C12 C7 N4 119.0(3) . . ?
C8 C7 N4 119.6(3) . . ?
C9 C8 C7 119.2(3) . . ?
C9 C8 H8 120.4 . . ?
C7 C8 H8 120.4 . . ?
C8 C9 C10 120.7(3) . . ?
C8 C9 H9 119.7 . . ?
C10 C9 H9 119.7 . . ?
O8 C10 C11 124.8(3) . . ?
O8 C10 C9 115.4(3) . . ?
C11 C10 C9 119.7(3) . . ?
C10 C11 C12 120.0(3) . . ?
C10 C11 H11 120.0 . . ?
C12 C11 H11 120.0 . . ?
C7 C12 C11 119.0(3) . . ?
C7 C12 H12 120.5 . . ?
C11 C12 H12 120.5 . . ?
O8 C13 H13A 109.5 . . ?
O8 C13 H13B 109.5 . . ?
H13A C13 H13B 109.5 . . ?
O8 C13 H13C 109.5 . . ?
H13A C13 H13C 109.5 . . ?
H13B C13 H13C 109.5 . . ?

loop_
_geom_bond_atom_site_label_1
_geom_bond_atom_site_label_2
_geom_bond_distance
_geom_bond_site_symmetry_2
_geom_bond_publ_flag
O1 C1 1.256(4) . ?
O2 N1 1.207(4) . ?
O3 N1 1.211(4) . ?
O4 N2 1.217(4) . ?
O5 N2 1.226(4) . ?
O6 N3 1.184(4) . ?
O7 N3 1.170(4) . ?
N1 C2 1.456(4) . ?
N2 C4 1.454(4) . ?
N3 C6 1.462(4) . ?
C1 C6 1.433(4) . ?
C1 C2 1.451(4) . ?
C2 C3 1.366(5) . ?
C3 C4 1.384(5) . ?
C3 H3 0.9500 . ?
C4 C5 1.379(5) . ?
C5 C6 1.376(5) . ?
C5 H5 0.9500 . ?
O8 C10 1.362(4) . ?
O8 C13 1.418(4) . ?
N4 C7 1.476(4) . ?
N4 H4A 0.9100 . ?
N4 H4B 0.9100 . ?
N4 H4C 0.9100 . ?
C7 C12 1.375(5) . ?
C7 C8 1.377(5) . ?
C8 C9 1.371(5) . ?
C8 H8 0.9500 . ?
C9 C10 1.392(5) . ?
C9 H9 0.9500 . ?
C10 C11 1.372(5) . ?
C11 C12 1.402(5) . ?
C11 H11 0.9500 . ?
C12 H12 0.9500 . ?
C13 H13A 0.9800 . ?
C13 H13B 0.9800 . ?
C13 H13C 0.9800 . ?

loop_
_geom_torsion_atom_site_label_1
_geom_torsion_atom_site_label_2
_geom_torsion_atom_site_label_3
_geom_torsion_atom_site_label_4
_geom_torsion
_geom_torsion_site_symmetry_1
_geom_torsion_site_symmetry_2
_geom_torsion_site_symmetry_3
_geom_torsion_site_symmetry_4
_geom_torsion_publ_flag
O1 C1 C2 C3 -179.1(3) . . . . ?
C6 C1 C2 C3 -0.7(5) . . . . ?
O1 C1 C2 N1 -0.4(5) . . . . ?
C6 C1 C2 N1 178.0(3) . . . . ?
O2 N1 C2 C3 -159.0(3) . . . . ?
O3 N1 C2 C3 18.6(5) . . . . ?
O2 N1 C2 C1 22.1(5) . . . . ?
O3 N1 C2 C1 -160.2(4) . . . . ?
C1 C2 C3 C4 -0.9(5) . . . . ?
N1 C2 C3 C4 -179.6(3) . . . . ?
C2 C3 C4 C5 1.8(5) . . . . ?
C2 C3 C4 N2 -178.7(3) . . . . ?
O4 N2 C4 C5 -177.3(3) . . . . ?
O5 N2 C4 C5 3.1(5) . . . . ?
O4 N2 C4 C3 3.2(5) . . . . ?
O5 N2 C4 C3 -176.5(3) . . . . ?
C3 C4 C5 C6 -1.0(5) . . . . ?
N2 C4 C5 C6 179.5(3) . . . . ?
C4 C5 C6 C1 -0.8(5) . . . . ?
C4 C5 C6 N3 -179.8(3) . . . . ?
O1 C1 C6 C5 179.9(3) . . . . ?
C2 C1 C6 C5 1.6(5) . . . . ?
O1 C1 C6 N3 -1.1(5) . . . . ?
C2 C1 C6 N3 -179.5(3) . . . . ?
O7 N3 C6 C5 167.1(4) . . . . ?
O6 N3 C6 C5 -12.7(5) . . . . ?
O7 N3 C6 C1 -12.0(6) . . . . ?
O6 N3 C6 C1 168.2(4) . . . . ?
C12 C7 C8 C9 0.3(6) . . . . ?
N4 C7 C8 C9 179.1(3) . . . . ?
C7 C8 C9 C10 0.9(6) . . . . ?
C13 O8 C10 C11 3.8(6) . . . . ?
C13 O8 C10 C9 -176.5(3) . . . . ?
C8 C9 C10 O8 179.0(4) . . . . ?
C8 C9 C10 C11 -1.3(6) . . . . ?
O8 C10 C11 C12 -179.8(3) . . . . ?
C9 C10 C11 C12 0.5(6) . . . . ?
C8 C7 C12 C11 -1.2(6) . . . . ?
N4 C7 C12 C11 -179.9(3) . . . . ?
C10 C11 C12 C7 0.7(6) . . . . ?
